data_4509709
loop_
_publ_author_name
'Yin, Pei-Xiu'
'Zhang, Jian'
'Li, Zhao-Ji'
'Qin, Ye-Yan'
'Cheng, Jian-Kai'
'Zhang, Lei'
'Lin, Qi-Pu'
'Yao, Yuan-Gen'

_publ_section_title
;
 Supramolecular Isomerism and Various Chain/Layer Substructures in
 Silver(I) Compounds: Syntheses, Structures, and Luminescent Properties
;
_journal_issue 11
_journal_name_full 'Crystal Growth &amp; Design'
_journal_page_first 4884
_journal_paper_doi 10.1021/cg9006839
_journal_volume 9
_journal_year 2009
_chemical_formula_moiety 'C54 H40 Ag4 N8 O4, 2(N O3), 6(H2O)'
_chemical_formula_sum 'C54 H52 Ag4 N10 O16'
_chemical_formula_weight 1528.54
_chemical_name_systematic
; 
 ? 
;
_space_group_IT_number 14
_symmetry_cell_setting monoclinic
_symmetry_space_group_name_Hall '-P 2ybc'
_symmetry_space_group_name_H-M 'P 1 21/c 1'
_atom_sites_solution_hydrogens geom
_atom_sites_solution_primary direct
_atom_sites_solution_secondary difmap
_audit_creation_method SHELXL-97
_cell_angle_alpha 90.00
_cell_angle_beta 114.447(19)
_cell_angle_gamma 90.00
_cell_formula_units_Z 4
_cell_length_a 14.999(6)
_cell_length_b 17.698(6)
_cell_length_c 23.385(7)
_cell_measurement_reflns_used 4547
_cell_measurement_temperature 293(2)
_cell_measurement_theta_max 27.4642
_cell_measurement_theta_min 2.2016
_cell_volume 5651(4)
_computing_cell_refinement 'Bruker XSCANS'
_computing_data_collection 'Bruker XSCANS'
_computing_data_reduction 'Bruker SHELXTL'
_computing_molecular_graphics 'Bruker SHELXTL'
_computing_publication_material 'Bruker SHELXTL'
_computing_structure_refinement 'SHELXL-97 (Sheldrick, 1997)'
_computing_structure_solution 'SHELXS-97 (Sheldrick, 1990)'
_diffrn_ambient_temperature 293(2)
_diffrn_measured_fraction_theta_full 0.997
_diffrn_measured_fraction_theta_max 0.997
_diffrn_measurement_device_type 'Bruker P4'
_diffrn_measurement_method '\w scans'
_diffrn_radiation_monochromator graphite
_diffrn_radiation_source 'fine-focus sealed tube'
_diffrn_radiation_type MoK\a
_diffrn_radiation_wavelength 0.71073
_diffrn_reflns_av_R_equivalents 0.0301
_diffrn_reflns_av_sigmaI/netI 0.0290
_diffrn_reflns_limit_h_max 19
_diffrn_reflns_limit_h_min -12
_diffrn_reflns_limit_k_max 22
_diffrn_reflns_limit_k_min -22
_diffrn_reflns_limit_l_max 26
_diffrn_reflns_limit_l_min -30
_diffrn_reflns_number 43367
_diffrn_reflns_theta_full 27.45
_diffrn_reflns_theta_max 27.45
_diffrn_reflns_theta_min 2.23
_diffrn_standards_decay_% none
_diffrn_standards_interval_count none
_diffrn_standards_interval_time none
_diffrn_standards_number none
_exptl_absorpt_coefficient_mu 1.444
_exptl_absorpt_correction_T_max 0.917
_exptl_absorpt_correction_T_min 0.757
_exptl_absorpt_correction_type multi-scan
_exptl_absorpt_process_details crystalclear
_exptl_crystal_colour Yellow
_exptl_crystal_density_diffrn 1.782
_exptl_crystal_density_method 'not measured'
_exptl_crystal_description Prism
_exptl_crystal_F_000 3000
_exptl_crystal_size_max 0.2000
_exptl_crystal_size_mid 0.2000
_exptl_crystal_size_min 0.0600
_refine_diff_density_max 1.561
_refine_diff_density_min -1.332
_refine_diff_density_rms 0.089
_refine_ls_extinction_method none
_refine_ls_goodness_of_fit_ref 1.070
_refine_ls_hydrogen_treatment constr
_refine_ls_matrix_type full
_refine_ls_number_parameters 757
_refine_ls_number_reflns 12911
_refine_ls_number_restraints 0
_refine_ls_restrained_S_all 1.070
_refine_ls_R_factor_all 0.0759
_refine_ls_R_factor_gt 0.0559
_refine_ls_shift/su_max 0.004
_refine_ls_shift/su_mean 0.000
_refine_ls_structure_factor_coef Fsqd
_refine_ls_weighting_details 'calc w=1/[\s^2^(Fo^2^)+(0.0792P)^2^+5.4187P] where P=(Fo^2^+2Fc^2^)/3'
_refine_ls_weighting_scheme calc
_refine_ls_wR_factor_gt 0.1497
_refine_ls_wR_factor_ref 0.1666
_reflns_number_gt 9622
_reflns_number_total 12911
_reflns_threshold_expression >2sigma(I)
_cod_data_source_file cg9006839sup1.cif
_cod_data_source_block 7
_cod_depositor_comments
;
The following automatic conversions were performed:

'_symmetry_cell_setting' value 'Monoclinic' changed to 'monoclinic'
according to /home/saulius/struct/CIF-dictionaries/cif_core.dic
dictionary named 'cif_core.dic' version 2.4.2 from
2011-04-26.

'_exptl_absorpt_correction_type' value 'Multi-scan'
changed to 'multi-scan' according to
/home/saulius/struct/CIF-dictionaries/cif_core.dic dictionary named
'cif_core.dic' version 2.4.2 from 2011-04-26.

Automatic conversion script
Id: cif_fix_values 1891 2012-01-12 08:04:46Z andrius 
;
_cod_original_sg_symbol_H-M 'P 21/c'
_cod_database_code 4509709

loop_
_symmetry_equiv_pos_as_xyz
'x, y, z'
'-x, y+1/2, -z+1/2'
'-x, -y, -z'
'x, -y-1/2, z-1/2'

loop_
_atom_site_label
_atom_site_type_symbol
_atom_site_fract_x
_atom_site_fract_y
_atom_site_fract_z
_atom_site_U_iso_or_equiv
_atom_site_adp_type
_atom_site_occupancy
_atom_site_symmetry_multiplicity
_atom_site_calc_flag
_atom_site_refinement_flags
Ag1 Ag -0.17616(3) -0.15726(3) -0.25349(2) 0.06755(14) Uani 1 1 d .
Ag2 Ag -0.41184(3) -0.20939(2) -0.386690(19) 0.06125(13) Uani 1 1 d .
Ag3 Ag 0.07777(3) -0.12408(3) -0.13646(2) 0.07301(15) Uani 1 1 d .
Ag4 Ag -0.66708(4) -0.28200(4) -0.00172(2) 0.0929(2) Uani 1 1 d .
O1 O -0.3203(2) -0.08902(19) -0.33700(16) 0.0586(8) Uani 1 1 d .
O2 O -0.3932(2) -0.0324(2) -0.42916(17) 0.0685(9) Uani 1 1 d .
O3 O -0.0689(3) -0.04293(19) -0.18787(17) 0.0637(9) Uani 1 1 d .
O4 O -0.0259(3) 0.0557(2) -0.12329(18) 0.0762(11) Uani 1 1 d .
N1 N -0.5798(3) -0.2585(3) -0.0518(2) 0.0681(12) Uani 1 1 d .
N2 N -0.2714(3) -0.1892(2) -0.20806(19) 0.0517(9) Uani 1 1 d .
N3 N -0.0756(3) -0.1734(2) -0.29822(18) 0.0501(9) Uani 1 1 d .
N4 N 0.2302(3) -0.2091(3) -0.46064(19) 0.0614(11) Uani 1 1 d .
N5 N -0.3243(3) -0.2386(2) -0.43874(19) 0.0574(10) Uani 1 1 d .
N6 N 0.0008(3) -0.3331(2) -0.57933(19) 0.0580(10) Uani 1 1 d .
N7 N -0.8176(3) -0.1427(2) -0.1788(2) 0.0576(10) Uani 1 1 d .
N8 N -0.5121(3) -0.1956(2) -0.34144(18) 0.0481(8) Uani 1 1 d .
C1 C -0.5420(4) -0.3142(4) -0.0730(3) 0.0742(16) Uani 1 1 d .
H1 H -0.5566 -0.3638 -0.0666 0.089 Uiso 1 1 calc R
C2 C -0.4827(4) -0.3025(3) -0.1039(3) 0.0634(13) Uani 1 1 d .
H2 H -0.4579 -0.3436 -0.1175 0.076 Uiso 1 1 calc R
C3 C -0.4596(3) -0.2295(3) -0.1150(2) 0.0472(9) Uani 1 1 d .
C4 C -0.4995(4) -0.1718(3) -0.0929(3) 0.0616(13) Uani 1 1 d .
H4B H -0.4861 -0.1218 -0.0986 0.074 Uiso 1 1 calc R
C5 C -0.5588(4) -0.1877(4) -0.0625(3) 0.0692(14) Uani 1 1 d .
H5B H -0.5853 -0.1478 -0.0488 0.083 Uiso 1 1 calc R
C6 C -0.2961(4) -0.2572(3) -0.1990(3) 0.0680(15) Uani 1 1 d .
H6 H -0.2716 -0.2977 -0.2134 0.082 Uiso 1 1 calc R
C7 C -0.3565(4) -0.2725(3) -0.1693(3) 0.0705(16) Uani 1 1 d .
H7 H -0.3717 -0.3224 -0.1645 0.085 Uiso 1 1 calc R
C8 C -0.3942(3) -0.2158(2) -0.14685(19) 0.0419(8) Uani 1 1 d .
C9 C -0.3686(6) -0.1449(3) -0.1565(4) 0.099(3) Uani 1 1 d .
H9B H -0.3926 -0.1034 -0.1428 0.119 Uiso 1 1 calc R
C10 C -0.3074(6) -0.1339(3) -0.1865(4) 0.113(3) Uani 1 1 d .
H10 H -0.2906 -0.0846 -0.1918 0.135 Uiso 1 1 calc R
C11 C -0.0609(3) -0.2407(3) -0.3187(2) 0.0507(10) Uani 1 1 d .
H11 H -0.0909 -0.2828 -0.3106 0.061 Uiso 1 1 calc R
C12 C -0.0035(3) -0.2510(3) -0.3514(2) 0.0476(10) Uani 1 1 d .
H12 H 0.0053 -0.2991 -0.3643 0.057 Uiso 1 1 calc R
C13 C 0.0416(3) -0.1883(2) -0.36495(18) 0.0391(8) Uani 1 1 d .
C14 C 0.0246(3) -0.1188(2) -0.3438(2) 0.0513(10) Uani 1 1 d .
H14 H 0.0520 -0.0753 -0.3521 0.062 Uiso 1 1 calc R
C15 C -0.0326(4) -0.1139(3) -0.3107(2) 0.0565(11) Uani 1 1 d .
H15 H -0.0415 -0.0667 -0.2964 0.068 Uiso 1 1 calc R
C16 C 0.1944(4) -0.2697(3) -0.4435(3) 0.0644(13) Uani 1 1 d .
H16 H 0.2116 -0.3172 -0.4527 0.077 Uiso 1 1 calc R
C17 C 0.1333(3) -0.2658(3) -0.4128(2) 0.0554(11) Uani 1 1 d .
H17 H 0.1108 -0.3099 -0.4015 0.067 Uiso 1 1 calc R
C18 C 0.1056(3) -0.1960(2) -0.39898(19) 0.0430(9) Uani 1 1 d .
C19 C 0.1406(4) -0.1333(3) -0.4188(3) 0.0625(13) Uani 1 1 d .
H19 H 0.1224 -0.0850 -0.4120 0.075 Uiso 1 1 calc R
C20 C 0.2023(4) -0.1424(3) -0.4484(3) 0.0667(14) Uani 1 1 d .
H20 H 0.2256 -0.0993 -0.4606 0.080 Uiso 1 1 calc R
C21 C -0.2818(4) -0.1854(3) -0.4596(3) 0.0630(13) Uani 1 1 d .
H21 H -0.2962 -0.1352 -0.4553 0.076 Uiso 1 1 calc R
C22 C -0.2183(4) -0.2000(3) -0.4867(2) 0.0584(12) Uani 1 1 d .
H22 H -0.1902 -0.1604 -0.4996 0.070 Uiso 1 1 calc R
C23 C -0.1960(3) -0.2745(2) -0.49498(19) 0.0447(9) Uani 1 1 d .
C24 C -0.2428(4) -0.3292(3) -0.4754(2) 0.0576(12) Uani 1 1 d .
H24 H -0.2326 -0.3800 -0.4811 0.069 Uiso 1 1 calc R
C25 C -0.3043(4) -0.3094(3) -0.4477(3) 0.0615(12) Uani 1 1 d .
H25 H -0.3336 -0.3479 -0.4345 0.074 Uiso 1 1 calc R
C26 C -0.0348(4) -0.2626(3) -0.5827(2) 0.0606(12) Uani 1 1 d .
H26 H -0.0165 -0.2264 -0.6046 0.073 Uiso 1 1 calc R
C27 C -0.0961(4) -0.2413(3) -0.5558(2) 0.0575(11) Uani 1 1 d .
H27 H -0.1174 -0.1915 -0.5591 0.069 Uiso 1 1 calc R
C28 C -0.1271(3) -0.2940(2) -0.52330(19) 0.0444(9) Uani 1 1 d .
C29 C -0.0877(4) -0.3662(3) -0.5188(2) 0.0565(11) Uani 1 1 d .
H29 H -0.1036 -0.4034 -0.4965 0.068 Uiso 1 1 calc R
C30 C -0.0263(4) -0.3832(3) -0.5467(2) 0.0599(12) Uani 1 1 d .
H30 H -0.0019 -0.4322 -0.5428 0.072 Uiso 1 1 calc R
C31 C -0.7946(4) -0.2109(3) -0.1921(2) 0.0570(12) Uani 1 1 d .
H31 H -0.8197 -0.2525 -0.1793 0.068 Uiso 1 1 calc R
C32 C -0.7361(3) -0.2243(3) -0.2234(2) 0.0553(11) Uani 1 1 d .
H32 H -0.7231 -0.2736 -0.2313 0.066 Uiso 1 1 calc R
C33 C -0.6964(3) -0.1637(2) -0.2434(2) 0.0435(9) Uani 1 1 d .
C34 C -0.7198(4) -0.0923(3) -0.2288(3) 0.0678(15) Uani 1 1 d .
H34 H -0.6950 -0.0494 -0.2401 0.081 Uiso 1 1 calc R
C35 C -0.7790(5) -0.0850(3) -0.1977(3) 0.0796(18) Uani 1 1 d .
H35 H -0.7934 -0.0363 -0.1890 0.095 Uiso 1 1 calc R
C36 C -0.5561(4) -0.2525(3) -0.3268(3) 0.0641(14) Uani 1 1 d .
H36 H -0.5458 -0.3010 -0.3382 0.077 Uiso 1 1 calc R
C37 C -0.6158(4) -0.2445(3) -0.2960(3) 0.0599(12) Uani 1 1 d .
H37 H -0.6444 -0.2870 -0.2871 0.072 Uiso 1 1 calc R
C38 C -0.6339(3) -0.1744(2) -0.2779(2) 0.0427(9) Uani 1 1 d .
C39 C -0.5883(5) -0.1150(3) -0.2934(3) 0.0760(17) Uani 1 1 d .
H39 H -0.5982 -0.0658 -0.2833 0.091 Uiso 1 1 calc R
C40 C -0.5285(5) -0.1278(3) -0.3236(3) 0.0745(17) Uani 1 1 d .
H40 H -0.4977 -0.0865 -0.3322 0.089 Uiso 1 1 calc R
C41 C -0.2029(3) 0.0536(2) -0.2993(2) 0.0477(10) Uani 1 1 d .
C42 C -0.2419(3) 0.0170(3) -0.3575(2) 0.0483(10) Uani 1 1 d .
C43 C -0.1988(4) 0.0278(3) -0.3994(2) 0.0606(12) Uani 1 1 d .
H43 H -0.2255 0.0047 -0.4386 0.073 Uiso 1 1 calc R
C44 C -0.1156(4) 0.0731(3) -0.3827(3) 0.0703(15) Uani 1 1 d .
H44 H -0.0866 0.0793 -0.4107 0.084 Uiso 1 1 calc R
C45 C -0.0765(4) 0.1083(3) -0.3258(3) 0.0662(14) Uani 1 1 d .
H45 H -0.0206 0.1379 -0.3146 0.079 Uiso 1 1 calc R
C46 C -0.1209(4) 0.0994(3) -0.2848(2) 0.0595(12) Uani 1 1 d .
H46 H -0.0952 0.1247 -0.2465 0.071 Uiso 1 1 calc R
C47 C -0.2502(3) 0.0493(2) -0.2540(2) 0.0496(10) Uani 1 1 d .
C48 C -0.1925(4) 0.0395(2) -0.1895(2) 0.0541(11) Uani 1 1 d .
C49 C -0.2361(5) 0.0466(3) -0.1468(3) 0.0662(14) Uani 1 1 d .
H49 H -0.1976 0.0440 -0.1038 0.079 Uiso 1 1 calc R
C50 C -0.3364(5) 0.0573(3) -0.1687(3) 0.0717(15) Uani 1 1 d .
H50 H -0.3650 0.0609 -0.1402 0.086 Uiso 1 1 calc R
C51 C -0.3940(5) 0.0625(3) -0.2320(3) 0.0713(15) Uani 1 1 d .
H51 H -0.4615 0.0673 -0.2464 0.086 Uiso 1 1 calc R
C52 C -0.3509(4) 0.0606(3) -0.2746(3) 0.0584(12) Uani 1 1 d .
H52 H -0.3897 0.0669 -0.3173 0.070 Uiso 1 1 calc R
C53 C -0.3258(3) -0.0384(3) -0.3757(2) 0.0483(10) Uani 1 1 d .
C54 C -0.0871(4) 0.0161(3) -0.1652(2) 0.0552(11) Uani 1 1 d .
O5 O -0.2652(9) -0.0513(5) -0.6755(6) 0.202(5) Uani 1 1 d .
O6 O -0.1756(12) -0.0530(6) -0.5775(7) 0.263(7) Uani 1 1 d .
O7 O -0.1199(8) -0.0741(8) -0.6485(8) 0.265(7) Uani 1 1 d .
N9 N -0.1782(11) -0.0617(4) -0.6340(9) 0.168(5) Uani 1 1 d .
O8 O 0.3414(6) -0.1056(4) 0.0246(4) 0.159(3) Uani 1 1 d .
O9 O 0.3278(7) -0.0075(5) -0.0283(6) 0.220(5) Uani 1 1 d .
O10 O 0.1986(5) -0.0468(5) -0.0186(4) 0.164(3) Uani 1 1 d .
N10 N 0.2877(6) -0.0544(5) -0.0082(4) 0.113(2) Uani 1 1 d .
O1W O -0.1422(4) -0.4523(4) -0.3624(4) 0.155(3) Uani 1 1 d .
O2W O -0.5893(3) -0.0671(2) -0.47548(19) 0.0724(10) Uani 1 1 d .
O3W O -0.5334(8) -0.5193(6) -0.5834(6) 0.242(5) Uani 1 1 d .
O5W O -0.1920(6) -0.3791(4) -0.2763(5) 0.179(3) Uani 1 1 d .
O6W O -0.3897(7) -0.0414(4) -0.6102(5) 0.187(4) Uani 1 1 d .
O4W O -0.4005(7) -0.3721(6) -0.3401(5) 0.226(5) Uani 1 1 d .

loop_
_atom_site_aniso_label
_atom_site_aniso_U_11
_atom_site_aniso_U_22
_atom_site_aniso_U_33
_atom_site_aniso_U_23
_atom_site_aniso_U_13
_atom_site_aniso_U_12
Ag1 0.0604(2) 0.0918(3) 0.0750(3) 0.0142(2) 0.0526(2) 0.0070(2)
Ag2 0.0620(2) 0.0716(3) 0.0723(3) -0.00568(18) 0.0500(2) 0.00040(18)
Ag3 0.0693(3) 0.0933(3) 0.0841(3) -0.0071(2) 0.0595(2) -0.0070(2)
Ag4 0.0741(3) 0.1575(5) 0.0767(3) -0.0053(3) 0.0607(3) -0.0218(3)
O1 0.0579(19) 0.0570(18) 0.067(2) 0.0045(16) 0.0316(17) -0.0054(15)
O2 0.0525(19) 0.084(3) 0.062(2) 0.0068(19) 0.0168(17) -0.0068(18)
O3 0.073(2) 0.0538(18) 0.068(2) -0.0014(16) 0.0320(18) 0.0038(17)
O4 0.081(3) 0.075(2) 0.070(2) -0.015(2) 0.029(2) -0.012(2)
N1 0.058(2) 0.102(3) 0.065(3) 0.001(2) 0.046(2) -0.011(2)
N2 0.056(2) 0.053(2) 0.066(2) 0.0095(18) 0.045(2) 0.0029(17)
N3 0.048(2) 0.061(2) 0.059(2) 0.0078(18) 0.0405(18) 0.0070(17)
N4 0.053(2) 0.091(3) 0.058(2) -0.003(2) 0.041(2) 0.004(2)
N5 0.063(2) 0.064(2) 0.063(2) -0.0051(19) 0.044(2) 0.0017(19)
N6 0.054(2) 0.073(3) 0.062(2) -0.006(2) 0.040(2) -0.0012(19)
N7 0.060(2) 0.058(2) 0.075(3) 0.003(2) 0.049(2) 0.0007(18)
N8 0.0470(19) 0.052(2) 0.061(2) 0.0003(17) 0.0380(18) 0.0005(16)
C1 0.088(4) 0.078(3) 0.088(4) -0.007(3) 0.068(3) -0.025(3)
C2 0.073(3) 0.069(3) 0.074(3) -0.005(3) 0.057(3) -0.011(3)
C3 0.042(2) 0.061(3) 0.048(2) 0.0028(19) 0.0291(19) -0.0044(19)
C4 0.065(3) 0.065(3) 0.078(3) 0.000(3) 0.054(3) 0.004(2)
C5 0.064(3) 0.093(4) 0.071(3) -0.003(3) 0.049(3) 0.003(3)
C6 0.089(4) 0.051(3) 0.100(4) 0.000(3) 0.076(3) 0.005(3)
C7 0.096(4) 0.045(2) 0.112(4) -0.002(3) 0.085(4) -0.006(2)
C8 0.041(2) 0.049(2) 0.045(2) 0.0021(17) 0.0271(17) -0.0004(17)
C9 0.147(6) 0.044(3) 0.188(7) -0.007(4) 0.150(6) -0.004(3)
C10 0.181(7) 0.047(3) 0.209(8) -0.003(4) 0.178(7) -0.006(4)
C11 0.048(2) 0.055(2) 0.063(3) 0.007(2) 0.037(2) -0.0004(19)
C12 0.047(2) 0.049(2) 0.058(3) 0.0039(19) 0.033(2) 0.0039(18)
C13 0.0352(18) 0.051(2) 0.0395(19) 0.0026(16) 0.0239(16) 0.0025(16)
C14 0.060(3) 0.045(2) 0.068(3) 0.003(2) 0.045(2) -0.0009(19)
C15 0.065(3) 0.051(2) 0.074(3) 0.001(2) 0.050(3) 0.004(2)
C16 0.066(3) 0.070(3) 0.076(3) -0.006(3) 0.049(3) 0.009(3)
C17 0.058(3) 0.054(2) 0.070(3) -0.001(2) 0.042(2) 0.004(2)
C18 0.0364(19) 0.057(2) 0.042(2) 0.0004(17) 0.0225(17) 0.0023(17)
C19 0.077(3) 0.060(3) 0.079(3) 0.003(2) 0.060(3) 0.000(2)
C20 0.073(3) 0.076(3) 0.078(3) 0.003(3) 0.057(3) -0.008(3)
C21 0.078(3) 0.056(3) 0.077(3) -0.002(2) 0.054(3) 0.006(2)
C22 0.072(3) 0.051(2) 0.073(3) -0.002(2) 0.050(3) -0.002(2)
C23 0.043(2) 0.053(2) 0.043(2) -0.0007(18) 0.0233(18) 0.0028(18)
C24 0.068(3) 0.056(3) 0.071(3) 0.000(2) 0.051(3) 0.001(2)
C25 0.070(3) 0.057(3) 0.079(3) 0.005(2) 0.053(3) -0.002(2)
C26 0.064(3) 0.069(3) 0.067(3) 0.006(2) 0.046(3) -0.004(2)
C27 0.065(3) 0.051(2) 0.075(3) 0.004(2) 0.048(3) 0.002(2)
C28 0.043(2) 0.058(2) 0.039(2) -0.0033(18) 0.0233(17) -0.0001(18)
C29 0.062(3) 0.059(3) 0.063(3) 0.003(2) 0.041(2) 0.002(2)
C30 0.070(3) 0.057(3) 0.073(3) 0.001(2) 0.049(3) 0.005(2)
C31 0.057(3) 0.058(3) 0.075(3) 0.007(2) 0.046(2) -0.004(2)
C32 0.061(3) 0.047(2) 0.077(3) 0.001(2) 0.048(3) -0.001(2)
C33 0.039(2) 0.048(2) 0.053(2) 0.0009(18) 0.0278(18) -0.0009(17)
C34 0.090(4) 0.045(2) 0.106(4) 0.001(3) 0.078(3) -0.002(2)
C35 0.104(4) 0.050(3) 0.133(5) 0.003(3) 0.096(4) 0.007(3)
C36 0.075(3) 0.047(2) 0.099(4) -0.007(2) 0.065(3) -0.002(2)
C37 0.071(3) 0.041(2) 0.093(4) -0.001(2) 0.060(3) -0.005(2)
C38 0.043(2) 0.045(2) 0.050(2) 0.0030(17) 0.0290(18) -0.0002(17)
C39 0.104(4) 0.048(3) 0.123(5) -0.009(3) 0.094(4) -0.010(3)
C40 0.097(4) 0.056(3) 0.115(5) -0.003(3) 0.088(4) -0.014(3)
C41 0.056(2) 0.040(2) 0.053(2) 0.0072(18) 0.030(2) 0.0007(18)
C42 0.044(2) 0.053(2) 0.052(2) 0.0079(19) 0.0241(19) -0.0013(18)
C43 0.061(3) 0.071(3) 0.056(3) 0.007(2) 0.030(2) -0.006(2)
C44 0.065(3) 0.091(4) 0.071(3) 0.016(3) 0.044(3) -0.011(3)
C45 0.063(3) 0.065(3) 0.078(4) 0.012(3) 0.036(3) -0.016(2)
C46 0.067(3) 0.055(3) 0.059(3) 0.003(2) 0.029(2) -0.013(2)
C47 0.064(3) 0.0352(19) 0.058(3) -0.0005(18) 0.034(2) -0.0033(18)
C48 0.077(3) 0.037(2) 0.061(3) -0.0028(19) 0.040(2) -0.003(2)
C49 0.097(4) 0.050(3) 0.067(3) -0.008(2) 0.049(3) -0.003(3)
C50 0.097(4) 0.051(3) 0.100(4) -0.003(3) 0.074(4) 0.006(3)
C51 0.078(4) 0.049(3) 0.110(5) -0.005(3) 0.063(4) 0.004(2)
C52 0.066(3) 0.045(2) 0.072(3) 0.001(2) 0.037(3) 0.006(2)
C53 0.048(2) 0.052(2) 0.053(2) -0.001(2) 0.029(2) 0.0012(19)
C54 0.069(3) 0.053(3) 0.049(2) 0.000(2) 0.029(2) -0.009(2)
O5 0.277(12) 0.120(6) 0.294(13) 0.074(7) 0.203(11) 0.073(7)
O6 0.46(2) 0.115(7) 0.289(15) 0.021(8) 0.232(17) 0.033(9)
O7 0.191(9) 0.279(14) 0.426(19) 0.053(13) 0.230(12) 0.011(9)
N9 0.210(13) 0.052(4) 0.300(18) 0.026(7) 0.163(13) 0.012(6)
O8 0.225(8) 0.128(5) 0.195(7) 0.013(5) 0.158(7) 0.031(6)
O9 0.209(9) 0.133(6) 0.406(15) 0.093(8) 0.214(10) 0.024(6)
O10 0.118(5) 0.208(8) 0.208(8) -0.022(6) 0.107(5) -0.025(5)
N10 0.129(6) 0.101(5) 0.131(6) 0.014(4) 0.075(5) 0.009(5)
O1W 0.109(4) 0.174(6) 0.198(7) 0.087(5) 0.081(5) 0.018(4)
O2W 0.063(2) 0.079(2) 0.081(2) 0.007(2) 0.0355(19) -0.0007(19)
O3W 0.195(9) 0.211(10) 0.317(14) 0.047(10) 0.102(9) 0.019(8)
O5W 0.198(8) 0.112(5) 0.289(10) -0.003(6) 0.163(8) 0.004(5)
O6W 0.252(9) 0.090(4) 0.295(11) -0.028(5) 0.189(9) -0.020(5)
O4W 0.234(10) 0.256(11) 0.245(10) 0.023(9) 0.156(8) 0.106(9)

loop_
_atom_type_symbol
_atom_type_description
_atom_type_scat_dispersion_real
_atom_type_scat_dispersion_imag
_atom_type_scat_source
C C 0.0033 0.0016 'International Tables Vol C Tables 4.2.6.8 and 6.1.1.4'
H H 0.0000 0.0000 'International Tables Vol C Tables 4.2.6.8 and 6.1.1.4'
Ag Ag -0.8971 1.1015 'International Tables Vol C Tables 4.2.6.8 and 6.1.1.4'
N N 0.0061 0.0033 'International Tables Vol C Tables 4.2.6.8 and 6.1.1.4'
O O 0.0106 0.0060 'International Tables Vol C Tables 4.2.6.8 and 6.1.1.4'

loop_
_geom_angle_atom_site_label_1
_geom_angle_atom_site_label_2
_geom_angle_atom_site_label_3
_geom_angle
_geom_angle_site_symmetry_1
_geom_angle_site_symmetry_3
N2 Ag1 N3 157.40(15) . .
N2 Ag1 O1 88.69(13) . .
N3 Ag1 O1 103.35(13) . .
N8 Ag2 N5 171.24(15) . .
N8 Ag2 O1 92.02(13) . .
N5 Ag2 O1 96.74(14) . .
N7 Ag3 N6 149.50(16) 1_655 4_556
N7 Ag3 O3 121.54(14) 1_655 .
N6 Ag3 O3 84.97(14) 4_556 .
N1 Ag4 N4 170.53(19) . 4_456
C53 O1 Ag1 132.6(3) . .
C53 O1 Ag2 114.1(3) . .
Ag1 O1 Ag2 94.58(11) . .
C54 O3 Ag3 125.7(3) . .
C1 N1 C5 117.0(4) . .
C1 N1 Ag4 120.9(4) . .
C5 N1 Ag4 122.0(4) . .
C6 N2 C10 115.9(4) . .
C6 N2 Ag1 127.4(3) . .
C10 N2 Ag1 116.7(3) . .
C15 N3 C11 117.4(4) . .
C15 N3 Ag1 119.8(3) . .
C11 N3 Ag1 122.6(3) . .
C20 N4 C16 116.7(4) . .
C20 N4 Ag4 121.0(3) . 4_655
C16 N4 Ag4 122.2(3) . 4_655
C25 N5 C21 115.8(4) . .
C25 N5 Ag2 122.5(3) . .
C21 N5 Ag2 121.5(3) . .
C30 N6 C26 116.2(4) . .
C30 N6 Ag3 118.1(3) . 4
C26 N6 Ag3 124.8(3) . 4
C31 N7 C35 115.3(4) . .
C31 N7 Ag3 123.0(3) . 1_455
C35 N7 Ag3 121.4(3) . 1_455
C36 N8 C40 115.4(4) . .
C36 N8 Ag2 123.9(3) . .
C40 N8 Ag2 120.6(3) . .
N1 C1 C2 123.5(5) . .
N1 C1 H1 118.2 . .
C2 C1 H1 118.2 . .
C1 C2 C3 120.3(5) . .
C1 C2 H2 119.9 . .
C3 C2 H2 119.9 . .
C4 C3 C2 115.9(4) . .
C4 C3 C8 123.1(4) . .
C2 C3 C8 121.0(4) . .
C5 C4 C3 120.8(5) . .
C5 C4 H4B 119.6 . .
C3 C4 H4B 119.6 . .
N1 C5 C4 122.6(5) . .
N1 C5 H5B 118.7 . .
C4 C5 H5B 118.7 . .
N2 C6 C7 123.6(4) . .
N2 C6 H6 118.2 . .
C7 C6 H6 118.2 . .
C8 C7 C6 121.1(4) . .
C8 C7 H7 119.5 . .
C6 C7 H7 119.5 . .
C7 C8 C9 115.3(4) . .
C7 C8 C3 122.9(4) . .
C9 C8 C3 121.9(4) . .
C8 C9 C10 120.5(5) . .
C8 C9 H9B 119.8 . .
C10 C9 H9B 119.8 . .
N2 C10 C9 123.7(5) . .
N2 C10 H10 118.1 . .
C9 C10 H10 118.1 . .
N3 C11 C12 123.3(4) . .
N3 C11 H11 118.3 . .
C12 C11 H11 118.3 . .
C11 C12 C13 119.4(4) . .
C11 C12 H12 120.3 . .
C13 C12 H12 120.3 . .
C14 C13 C12 116.3(4) . .
C14 C13 C18 121.8(4) . .
C12 C13 C18 121.8(4) . .
C15 C14 C13 120.4(4) . .
C15 C14 H14 119.8 . .
C13 C14 H14 119.8 . .
N3 C15 C14 123.2(4) . .
N3 C15 H15 118.4 . .
C14 C15 H15 118.4 . .
N4 C16 C17 123.7(5) . .
N4 C16 H16 118.2 . .
C17 C16 H16 118.2 . .
C16 C17 C18 119.6(5) . .
C16 C17 H17 120.2 . .
C18 C17 H17 120.2 . .
C17 C18 C19 116.4(4) . .
C17 C18 C13 122.0(4) . .
C19 C18 C13 121.6(4) . .
C20 C19 C18 120.1(5) . .
C20 C19 H19 119.9 . .
C18 C19 H19 119.9 . .
N4 C20 C19 123.5(5) . .
N4 C20 H20 118.3 . .
C19 C20 H20 118.3 . .
N5 C21 C22 124.3(5) . .
N5 C21 H21 117.8 . .
C22 C21 H21 117.8 . .
C21 C22 C23 119.7(4) . .
C21 C22 H22 120.2 . .
C23 C22 H22 120.2 . .
C24 C23 C22 115.7(4) . .
C24 C23 C28 122.0(4) . .
C22 C23 C28 122.3(4) . .
C25 C24 C23 120.7(5) . .
C25 C24 H24 119.7 . .
C23 C24 H24 119.7 . .
N5 C25 C24 123.7(5) . .
N5 C25 H25 118.2 . .
C24 C25 H25 118.2 . .
N6 C26 C27 123.7(5) . .
N6 C26 H26 118.1 . .
C27 C26 H26 118.1 . .
C26 C27 C28 120.4(5) . .
C26 C27 H27 119.8 . .
C28 C27 H27 119.8 . .
C29 C28 C27 115.3(4) . .
C29 C28 C23 122.2(4) . .
C27 C28 C23 122.6(4) . .
C30 C29 C28 121.0(4) . .
C30 C29 H29 119.5 . .
C28 C29 H29 119.5 . .
N6 C30 C29 123.4(5) . .
N6 C30 H30 118.3 . .
C29 C30 H30 118.3 . .
N7 C31 C32 124.4(4) . .
N7 C31 H31 117.8 . .
C32 C31 H31 117.8 . .
C31 C32 C33 120.0(4) . .
C31 C32 H32 120.0 . .
C33 C32 H32 120.0 . .
C34 C33 C32 115.4(4) . .
C34 C33 C38 122.0(4) . .
C32 C33 C38 122.6(4) . .
C35 C34 C33 120.1(4) . .
C35 C34 H34 119.9 . .
C33 C34 H34 119.9 . .
N7 C35 C34 124.7(5) . .
N7 C35 H35 117.7 . .
C34 C35 H35 117.7 . .
N8 C36 C37 124.2(4) . .
N8 C36 H36 117.9 . .
C37 C36 H36 117.9 . .
C36 C37 C38 120.7(4) . .
C36 C37 H37 119.7 . .
C38 C37 H37 119.7 . .
C37 C38 C39 115.1(4) . .
C37 C38 C33 122.2(4) . .
C39 C38 C33 122.7(4) . .
C40 C39 C38 120.7(5) . .
C40 C39 H39 119.7 . .
C38 C39 H39 119.7 . .
N8 C40 C39 123.9(4) . .
N8 C40 H40 118.0 . .
C39 C40 H40 118.0 . .
C46 C41 C42 118.6(4) . .
C46 C41 C47 119.0(4) . .
C42 C41 C47 122.2(4) . .
C43 C42 C41 119.4(4) . .
C43 C42 C53 117.8(4) . .
C41 C42 C53 122.6(4) . .
C42 C43 C44 120.2(5) . .
C42 C43 H43 119.9 . .
C44 C43 H43 119.9 . .
C45 C44 C43 120.6(5) . .
C45 C44 H44 119.7 . .
C43 C44 H44 119.7 . .
C44 C45 C46 119.3(5) . .
C44 C45 H45 120.4 . .
C46 C45 H45 120.4 . .
C45 C46 C41 121.8(5) . .
C45 C46 H46 119.1 . .
C41 C46 H46 119.1 . .
C52 C47 C48 119.1(4) . .
C52 C47 C41 120.5(4) . .
C48 C47 C41 120.2(4) . .
C47 C48 C49 119.3(5) . .
C47 C48 C54 121.6(4) . .
C49 C48 C54 118.9(5) . .
C50 C49 C48 120.2(5) . .
C50 C49 H49 119.9 . .
C48 C49 H49 119.9 . .
C51 C50 C49 120.5(5) . .
C51 C50 H50 119.7 . .
C49 C50 H50 119.7 . .
C50 C51 C52 119.9(5) . .
C50 C51 H51 120.1 . .
C52 C51 H51 120.1 . .
C51 C52 C47 120.7(5) . .
C51 C52 H52 119.6 . .
C47 C52 H52 119.6 . .
O2 C53 O1 124.8(4) . .
O2 C53 C42 117.6(4) . .
O1 C53 C42 117.6(4) . .
O4 C54 O3 125.7(5) . .
O4 C54 C48 117.4(4) . .
O3 C54 C48 116.8(4) . .
O7 N9 O5 120(2) . .
O7 N9 O6 130(2) . .
O5 N9 O6 110.1(14) . .
O9 N10 O8 115.7(9) . .
O9 N10 O10 120.1(9) . .
O8 N10 O10 124.1(9) . .

loop_
_geom_bond_atom_site_label_1
_geom_bond_atom_site_label_2
_geom_bond_distance
_geom_bond_site_symmetry_2
Ag1 N2 2.179(3) .
Ag1 N3 2.180(3) .
Ag1 O1 2.540(3) .
Ag2 N8 2.181(3) .
Ag2 N5 2.190(4) .
Ag2 O1 2.541(3) .
Ag3 N7 2.199(4) 1_655
Ag3 N6 2.229(4) 4_556
Ag3 O3 2.481(4) .
Ag4 N1 2.128(4) .
Ag4 N4 2.132(4) 4_456
O1 C53 1.252(5) .
O2 C53 1.244(5) .
O3 C54 1.253(6) .
O4 C54 1.245(6) .
N1 C1 1.332(8) .
N1 C5 1.340(8) .
N2 C6 1.302(6) .
N2 C10 1.314(7) .
N3 C15 1.330(6) .
N3 C11 1.337(6) .
N4 C20 1.323(7) .
N4 C16 1.334(7) .
N4 Ag4 2.132(4) 4_655
N5 C25 1.325(6) .
N5 C21 1.337(7) .
N6 C30 1.339(6) .
N6 C26 1.346(7) .
N6 Ag3 2.229(4) 4
N7 C31 1.326(6) .
N7 C35 1.337(6) .
N7 Ag3 2.199(4) 1_455
N8 C36 1.324(6) .
N8 C40 1.327(6) .
C1 C2 1.374(6) .
C1 H1 0.9300 .
C2 C3 1.389(7) .
C2 H2 0.9300 .
C3 C4 1.387(6) .
C3 C8 1.477(5) .
C4 C5 1.378(6) .
C4 H4B 0.9300 .
C5 H5B 0.9300 .
C6 C7 1.378(6) .
C6 H6 0.9300 .
C7 C8 1.359(6) .
C7 H7 0.9300 .
C8 C9 1.359(6) .
C9 C10 1.381(7) .
C9 H9B 0.9300 .
C10 H10 0.9300 .
C11 C12 1.380(6) .
C11 H11 0.9300 .
C12 C13 1.402(6) .
C12 H12 0.9300 .
C13 C14 1.389(6) .
C13 C18 1.484(5) .
C14 C15 1.375(6) .
C14 H14 0.9300 .
C15 H15 0.9300 .
C16 C17 1.380(6) .
C16 H16 0.9300 .
C17 C18 1.384(6) .
C17 H17 0.9300 .
C18 C19 1.387(6) .
C19 C20 1.376(6) .
C19 H19 0.9300 .
C20 H20 0.9300 .
C21 C22 1.371(6) .
C21 H21 0.9300 .
C22 C23 1.392(6) .
C22 H22 0.9300 .
C23 C24 1.380(6) .
C23 C28 1.480(5) .
C24 C25 1.376(6) .
C24 H24 0.9300 .
C25 H25 0.9300 .
C26 C27 1.366(6) .
C26 H26 0.9300 .
C27 C28 1.398(6) .
C27 H27 0.9300 .
C28 C29 1.394(6) .
C29 C30 1.365(6) .
C29 H29 0.9300 .
C30 H30 0.9300 .
C31 C32 1.377(6) .
C31 H31 0.9300 .
C32 C33 1.397(6) .
C32 H32 0.9300 .
C33 C34 1.392(6) .
C33 C38 1.480(5) .
C34 C35 1.366(7) .
C34 H34 0.9300 .
C35 H35 0.9300 .
C36 C37 1.371(6) .
C36 H36 0.9300 .
C37 C38 1.375(6) .
C37 H37 0.9300 .
C38 C39 1.383(6) .
C39 C40 1.370(7) .
C39 H39 0.9300 .
C40 H40 0.9300 .
C41 C46 1.392(6) .
C41 C42 1.399(6) .
C41 C47 1.502(6) .
C42 C43 1.392(6) .
C42 C53 1.510(6) .
C43 C44 1.396(7) .
C43 H43 0.9300 .
C44 C45 1.362(8) .
C44 H44 0.9300 .
C45 C46 1.384(7) .
C45 H45 0.9300 .
C46 H46 0.9300 .
C47 C52 1.397(7) .
C47 C48 1.405(7) .
C48 C49 1.407(7) .
C48 C54 1.499(7) .
C49 C50 1.388(8) .
C49 H49 0.9300 .
C50 C51 1.374(9) .
C50 H50 0.9300 .
C51 C52 1.395(7) .
C51 H51 0.9300 .
C52 H52 0.9300 .
O5 N9 1.276(16) .
O6 N9 1.314(16) .
O7 N9 1.083(13) .
O8 N10 1.244(9) .
O9 N10 1.226(9) .
O10 N10 1.263(9) .
